data_1548025
loop_
_publ_author_name
'Christopher H. Hendon'
'Aron Walsh'
'Norinobu Akiyama'
'Yosuke Konno'
'Takashi Kajiwara'
'Tasuku Ito'
'Hiroshi Kitagawa'
'Ken Sakai'

_publ_section_title
;
 One-dimensional Magnus-type platinum double salts
;
_journal_name_full 'Nature Communications'
_journal_page_first 11950
_journal_paper_doi 10.1038/ncomms11950
_journal_volume 7
_journal_year 2016
_chemical_formula_sum 'C34 H50 N7 O20 Pt3'
_chemical_formula_weight 1462.08
_space_group_IT_number 13
_symmetry_cell_setting monoclinic
_symmetry_space_group_name_Hall '-P 2yc'
_symmetry_space_group_name_H-M 'P 1 2/c 1'
_atom_sites_solution_hydrogens geom
_atom_sites_solution_primary direct
_atom_sites_solution_secondary difmap
_cell_angle_alpha 90.00
_cell_angle_beta 93.548(4)
_cell_angle_gamma 90.00
_cell_formula_units_Z 2
_cell_length_a 12.158(2)
_cell_length_b 10.943(2)
_cell_length_c 16.944(3)
_cell_measurement_reflns_used 4374
_cell_measurement_temperature 296(2)
_cell_measurement_theta_max 27.52
_cell_measurement_theta_min 1.68
_cell_volume 2250.0(7)
_computing_cell_refinement 'SAINT (Bruker, 2001)'
_computing_data_collection 'SMART (Bruker, 2001)'
_computing_data_reduction SAINT
_computing_molecular_graphics 'KENX (Sakai, 2004)'
_computing_publication_material
;
SHELXL97, TEXSAN (Molecular Structure Corporation, 2001), 
KENX, and ORTEP (Johnson, 1976)
;
_computing_structure_refinement 'SHELXL97 (Sheldrick, 1997)'
_computing_structure_solution 'SHELXS97 (Sheldrick, 1997)'
_diffrn_ambient_temperature 296(2)
_diffrn_detector_area_resol_mean 8.366
_diffrn_measured_fraction_theta_full 0.990
_diffrn_measured_fraction_theta_max 0.990
_diffrn_measurement_device 'Bruker SMART APEX CCD-detector diffractometer'
_diffrn_measurement_method \w
_diffrn_radiation_monochromator graphite
_diffrn_radiation_source 'sealed tube'
_diffrn_radiation_type MoK\a
_diffrn_radiation_wavelength 0.71073
_diffrn_reflns_av_R_equivalents 0.0386
_diffrn_reflns_av_sigmaI/netI 0.0545
_diffrn_reflns_limit_h_max 15
_diffrn_reflns_limit_h_min -15
_diffrn_reflns_limit_k_max 14
_diffrn_reflns_limit_k_min -6
_diffrn_reflns_limit_l_max 21
_diffrn_reflns_limit_l_min -21
_diffrn_reflns_number 14637
_diffrn_reflns_theta_full 27.52
_diffrn_reflns_theta_max 27.52
_diffrn_reflns_theta_min 1.68
_exptl_absorpt_coefficient_mu 9.387
_exptl_absorpt_correction_T_max 0.6922
_exptl_absorpt_correction_T_min 0.2404
_exptl_absorpt_correction_type gaussian
_exptl_absorpt_process_details '(XPREP in SAINT; Bruker, 2001)'
_exptl_crystal_colour black
_exptl_crystal_density_diffrn 2.158
_exptl_crystal_description needle
_exptl_crystal_F_000 1394
_exptl_crystal_size_max 0.643
_exptl_crystal_size_mid 0.069
_exptl_crystal_size_min 0.039
_refine_diff_density_max 1.588
_refine_diff_density_min -0.725
_refine_ls_extinction_coef 'not refined'
_refine_ls_extinction_method none
_refine_ls_goodness_of_fit_ref 0.873
_refine_ls_hydrogen_treatment constr
_refine_ls_matrix_type full
_refine_ls_number_parameters 292
_refine_ls_number_reflns 5126
_refine_ls_number_restraints 15
_refine_ls_restrained_S_all 0.876
_refine_ls_R_factor_all 0.0352
_refine_ls_R_factor_gt 0.0249
_refine_ls_shift/su_max 0.001
_refine_ls_shift/su_mean 0.000
_refine_ls_structure_factor_coef Fsqd
_refine_ls_weighting_details 'calc w=1/[\s^2^(Fo^2^)+(0.0162P)^2^] where P=(Fo^2^+2Fc^2^)/3'
_refine_ls_weighting_scheme calc
_refine_ls_wR_factor_gt 0.0497
_refine_ls_wR_factor_ref 0.0512
_reflns_d_resolution_high 0.7692
_reflns_number_gt 4115
_reflns_number_total 5126
_reflns_threshold_expression I>2\s(I)
_cod_data_source_file ncomms11950-s5.cif
_cod_data_source_block black_needle_compound_6
_cod_depositor_comments
;
The following automatic conversions were performed:

'_symmetry_cell_setting' value 'Monoclinic' changed to 'monoclinic'
according to the built-in table from CIF Core dictionary named
'cif_core.dic' version 2.4.1 from 2010-06-29.

Automatic conversion script
Id: cif_fix_values 5376 2017-05-30 11:51:03Z andrius 
;
_cod_original_sg_symbol_H-M 'P2/c '
_cod_database_code 1548025
_shelx_title ' sakai15 in P2/c 2006/01/24 12:54:55 006 KENX'
_shelx_f_calc_maximum 579.93
_shelx_f_squared_multiplier 1.000

loop_
_symmetry_equiv_pos_as_xyz
'x, y, z'
'-x, y, -z+1/2'
'-x, -y, -z'
'x, -y, z-1/2'

loop_
_atom_site_label
_atom_site_type_symbol
_atom_site_fract_x
_atom_site_fract_y
_atom_site_fract_z
_atom_site_U_iso_or_equiv
_atom_site_adp_type
_atom_site_occupancy
_atom_site_symmetry_multiplicity
_atom_site_calc_flag
_atom_site_refinement_flags
_atom_site_disorder_assembly
_atom_site_disorder_group
Pt1 Pt 1.009562(14) 0.947399(17) 0.168270(11) 0.02400(6) Uani 1 1 d . . .
Pt2 Pt 1.0000 1.0000 0.0000 0.02583(7) Uani 1 2 d S . .
O1 O 0.8738(3) 1.0792(3) 0.31119(18) 0.0317(8) Uani 1 1 d . . .
O2 O 1.1494(3) 1.0782(3) 0.01203(19) 0.0350(8) Uani 1 1 d . . .
O3 O 0.9487(3) 1.1670(3) 0.02778(18) 0.0326(8) Uani 1 1 d . . .
O4 O 1.2253(3) 1.2589(3) 0.0392(2) 0.0510(11) Uani 1 1 d . . .
O5 O 1.0153(3) 1.3463(3) 0.0681(2) 0.0576(11) Uani 1 1 d . . .
O6 O 0.5583(4) 0.8166(5) -0.0248(3) 0.0903(16) Uani 1 1 d . . .
O7 O 0.5189(5) 0.9624(5) 0.1056(3) 0.109(2) Uani 1 1 d . . .
O8 O 0.5000 0.8518(7) 0.2500 0.114(3) Uani 1 2 d S . .
O9 O 0.5000 0.4356(13) 0.2500 0.149(4) Uiso 0.549(6) 2 d SPD A 1
O10 O 0.4956(10) 0.5959(12) 0.3113(4) 0.149(4) Uiso 0.549(6) 1 d PD A 1
O11 O 0.492(3) 0.582(2) 0.4589(17) 0.175(4) Uiso 0.226(3) 1 d PD . 3
O12 O 0.5060(15) 0.4442(17) 0.3743(9) 0.175(4) Uiso 0.451(6) 1 d PD . 3
O13 O 0.464(3) 0.398(3) 0.4876(14) 0.175(4) Uiso 0.226(3) 1 d PD . 3
O14 O 0.5016(15) 0.4237(16) 0.4414(9) 0.175(4) Uiso 0.549(6) 1 d P A 4
O15 O 0.5000 0.585(3) 0.2500 0.149(4) Uiso 0.451(6) 2 d SP . 2
N1 N 0.8931(3) 1.0736(3) 0.1786(2) 0.0297(10) Uani 1 1 d . . .
N2 N 1.1200(3) 0.8153(3) 0.1472(2) 0.0277(9) Uani 1 1 d . . .
N3 N 0.9054(3) 0.8058(3) 0.1520(2) 0.0260(9) Uani 1 1 d . . .
N4 N 0.5000 0.5454(14) 0.2500 0.149(4) Uiso 0.549(6) 2 d SPD . 1
N5 N 0.484(2) 0.475(2) 0.4398(11) 0.175(4) Uiso 0.226(3) 1 d PD . 3
C1 C 1.2262(4) 0.8339(5) 0.1370(3) 0.0381(13) Uani 1 1 d . . .
C2 C 1.2931(5) 0.7404(6) 0.1138(4) 0.0547(17) Uani 1 1 d . . .
C3 C 1.2487(5) 0.6244(6) 0.1021(3) 0.0559(17) Uani 1 1 d . . .
C4 C 1.1389(4) 0.6056(5) 0.1117(3) 0.0441(14) Uani 1 1 d . . .
C5 C 1.0749(4) 0.7029(4) 0.1336(3) 0.0306(12) Uani 1 1 d . . .
C6 C 0.9553(4) 0.6963(4) 0.1393(3) 0.0294(11) Uani 1 1 d . . .
C7 C 0.8931(4) 0.5910(5) 0.1299(3) 0.0407(13) Uani 1 1 d . . .
C8 C 0.7811(5) 0.5982(5) 0.1336(3) 0.0486(15) Uani 1 1 d . . .
C9 C 0.7321(4) 0.7092(5) 0.1471(3) 0.0429(14) Uani 1 1 d . . .
C10 C 0.7959(4) 0.8111(5) 0.1553(3) 0.0349(12) Uani 1 1 d . . .
C11 C 0.8479(4) 1.1162(4) 0.2398(3) 0.0272(11) Uani 1 1 d . . .
C12 C 0.7582(4) 1.2131(5) 0.2313(3) 0.0337(12) Uani 1 1 d . . .
C13 C 0.6614(4) 1.1712(6) 0.2767(3) 0.0555(17) Uani 1 1 d . . .
C14 C 0.8056(5) 1.3330(4) 0.2660(3) 0.0482(15) Uani 1 1 d . . .
C15 C 0.7199(5) 1.2354(5) 0.1441(3) 0.0528(17) Uani 1 1 d . . .
C16 C 1.1452(4) 1.1926(5) 0.0319(3) 0.0358(13) Uani 1 1 d . . .
C17 C 1.0297(4) 1.2424(4) 0.0452(3) 0.0328(12) Uani 1 1 d . . .
H1 H 0.8687 1.1052 0.1345 0.036 Uiso 1 1 calc R . .
H2 H 1.2560 0.9114 0.1456 0.046 Uiso 1 1 calc R . .
H3 H 1.3671 0.7548 0.1062 0.066 Uiso 1 1 calc R . .
H4 H 1.2932 0.5600 0.0878 0.067 Uiso 1 1 calc R . .
H5 H 1.1079 0.5286 0.1036 0.053 Uiso 1 1 calc R . .
H6 H 0.9269 0.5164 0.1213 0.049 Uiso 1 1 calc R . .
H7 H 0.7381 0.5282 0.1269 0.058 Uiso 1 1 calc R . .
H8 H 0.6563 0.7144 0.1505 0.051 Uiso 1 1 calc R . .
H9 H 0.7625 0.8861 0.1634 0.042 Uiso 1 1 calc R . .
H10 H 0.6346 1.0945 0.2558 0.083 Uiso 1 1 calc R . .
H11 H 0.6036 1.2310 0.2715 0.083 Uiso 1 1 calc R . .
H12 H 0.6846 1.1615 0.3315 0.083 Uiso 1 1 calc R . .
H13 H 0.7516 1.3967 0.2588 0.072 Uiso 1 1 calc R . .
H14 H 0.8704 1.3549 0.2396 0.072 Uiso 1 1 calc R . .
H15 H 0.8245 1.3224 0.3215 0.072 Uiso 1 1 calc R . .
H16 H 0.6937 1.1602 0.1207 0.079 Uiso 1 1 calc R . .
H17 H 0.7807 1.2653 0.1161 0.079 Uiso 1 1 calc R . .
H18 H 0.6617 1.2947 0.1413 0.079 Uiso 1 1 calc R . .

loop_
_atom_site_aniso_label
_atom_site_aniso_U_11
_atom_site_aniso_U_22
_atom_site_aniso_U_33
_atom_site_aniso_U_23
_atom_site_aniso_U_13
_atom_site_aniso_U_12
Pt1 0.03237(11) 0.01986(9) 0.01979(9) -0.00184(8) 0.00177(7) -0.00034(9)
Pt2 0.03672(15) 0.02134(13) 0.01955(14) -0.00224(11) 0.00262(11) 0.00109(13)
O1 0.0401(19) 0.028(2) 0.0270(19) 0.0030(15) 0.0016(15) 0.0073(16)
O2 0.040(2) 0.033(2) 0.032(2) -0.0022(16) 0.0019(16) -0.0019(17)
O3 0.047(2) 0.0239(18) 0.0263(18) 0.0006(15) -0.0013(16) 0.0031(17)
O4 0.062(3) 0.049(3) 0.042(2) 0.0019(19) 0.003(2) -0.026(2)
O5 0.080(3) 0.026(2) 0.066(3) -0.014(2) -0.003(2) 0.003(2)
O6 0.080(3) 0.121(5) 0.070(3) 0.007(3) 0.008(3) 0.014(3)
O7 0.166(6) 0.094(5) 0.069(4) 0.006(3) 0.020(4) -0.005(4)
O8 0.176(8) 0.101(6) 0.065(5) 0.000 -0.003(5) 0.000
N1 0.044(2) 0.027(2) 0.017(2) 0.0021(17) 0.0009(18) 0.004(2)
N2 0.034(2) 0.026(2) 0.023(2) -0.0013(17) 0.0017(18) 0.0028(19)
N3 0.033(2) 0.024(2) 0.022(2) -0.0010(17) 0.0027(17) -0.0015(19)
C1 0.034(3) 0.039(3) 0.041(3) -0.003(3) 0.000(3) 0.001(3)
C2 0.035(3) 0.063(4) 0.066(4) -0.014(4) 0.005(3) 0.006(3)
C3 0.057(4) 0.042(4) 0.069(4) -0.014(3) 0.004(3) 0.016(3)
C4 0.047(3) 0.030(3) 0.055(4) -0.003(3) 0.001(3) 0.007(3)
C5 0.044(3) 0.024(3) 0.024(3) 0.001(2) -0.001(2) 0.005(2)
C6 0.041(3) 0.024(3) 0.023(3) 0.001(2) 0.001(2) -0.002(2)
C7 0.053(4) 0.023(3) 0.047(3) 0.000(2) 0.002(3) -0.005(3)
C8 0.056(4) 0.033(3) 0.056(4) 0.004(3) -0.002(3) -0.017(3)
C9 0.037(3) 0.043(3) 0.048(4) 0.002(3) 0.001(3) -0.009(3)
C10 0.037(3) 0.037(3) 0.031(3) -0.002(2) 0.008(2) 0.000(3)
C11 0.036(3) 0.017(2) 0.028(3) 0.001(2) -0.004(2) -0.004(2)
C12 0.037(3) 0.037(3) 0.027(3) -0.001(2) 0.000(2) 0.009(3)
C13 0.040(3) 0.063(4) 0.064(4) 0.004(3) 0.006(3) 0.009(3)
C14 0.067(4) 0.024(3) 0.052(4) 0.003(3) -0.004(3) 0.008(3)
C15 0.063(4) 0.057(4) 0.038(3) 0.006(3) -0.009(3) 0.022(3)
C16 0.048(3) 0.038(3) 0.021(3) 0.001(2) -0.004(2) -0.007(3)
C17 0.052(3) 0.024(3) 0.021(3) 0.000(2) -0.002(2) 0.001(3)

loop_
_atom_type_symbol
_atom_type_description
_atom_type_scat_dispersion_real
_atom_type_scat_dispersion_imag
_atom_type_scat_source
C C 0.0033 0.0016 'International Tables Vol C Tables 4.2.6.8 and 6.1.1.4'
H H 0.0000 0.0000 'International Tables Vol C Tables 4.2.6.8 and 6.1.1.4'
N N 0.0061 0.0033 'International Tables Vol C Tables 4.2.6.8 and 6.1.1.4'
O O 0.0106 0.0060 'International Tables Vol C Tables 4.2.6.8 and 6.1.1.4'
Pt Pt -1.7033 8.3905 'International Tables Vol C Tables 4.2.6.8 and 6.1.1.4'

loop_
_exptl_crystal_face_index_h
_exptl_crystal_face_index_k
_exptl_crystal_face_index_l
_exptl_crystal_face_perp_dist
1.00 0.00 0.00 0.0190
0.00 -1.00 0.00 0.0390
0.00 1.00 0.00 0.0300
0.00 0.00 1.00 0.3170
0.00 0.00 -1.00 0.3260
-1.00 0.00 0.00 0.0200

loop_
_geom_angle_atom_site_label_1
_geom_angle_atom_site_label_2
_geom_angle_atom_site_label_3
_geom_angle
_geom_angle_site_symmetry_1
_geom_angle_site_symmetry_3
N1 Pt1 N3 95.80(16) . .
N1 Pt1 N2 174.26(14) . .
N3 Pt1 N2 81.05(16) . .
N1 Pt1 O1 89.17(14) . 2_755
N3 Pt1 O1 174.50(14) . 2_755
N2 Pt1 O1 94.19(14) . 2_755
N1 Pt1 Pt1 79.03(10) . 2_755
N3 Pt1 Pt1 92.62(10) . 2_755
N2 Pt1 Pt1 105.82(10) . 2_755
O1 Pt1 Pt1 86.01(9) 2_755 2_755
N1 Pt1 Pt2 87.91(10) . .
N3 Pt1 Pt2 91.80(10) . .
N2 Pt1 Pt2 87.40(10) . .
O1 Pt1 Pt2 90.72(9) 2_755 .
Pt1 Pt1 Pt2 166.566(7) 2_755 .
O3 Pt2 O3 180.00(17) . 3_775
O3 Pt2 O2 83.12(14) . .
O3 Pt2 O2 96.88(14) 3_775 .
O3 Pt2 O2 96.88(14) . 3_775
O3 Pt2 O2 83.12(14) 3_775 3_775
O2 Pt2 O2 180.0 . 3_775
O3 Pt2 Pt1 86.80(9) . .
O3 Pt2 Pt1 93.20(9) 3_775 .
O2 Pt2 Pt1 90.22(9) . .
O2 Pt2 Pt1 89.78(9) 3_775 .
O3 Pt2 Pt1 93.20(9) . 3_775
O3 Pt2 Pt1 86.80(9) 3_775 3_775
O2 Pt2 Pt1 89.78(9) . 3_775
O2 Pt2 Pt1 90.22(9) 3_775 3_775
Pt1 Pt2 Pt1 180.000(7) . 3_775
C11 O1 Pt1 120.5(3) . 2_755
C16 O2 Pt2 112.8(3) . .
C17 O3 Pt2 112.9(3) . .
N5 O11 N5 86(2) . 3_666
C11 N1 Pt1 131.4(3) . .
C1 N2 C5 120.1(4) . .
C1 N2 Pt1 125.1(4) . .
C5 N2 Pt1 114.3(3) . .
C10 N3 C6 119.9(4) . .
C10 N3 Pt1 125.6(3) . .
C6 N3 Pt1 114.5(3) . .
O10 N4 O10 124.2(13) . 2_655
O10 N4 O9 117.9(6) . .
O10 N4 O9 117.9(6) 2_655 .
O13 N5 O12 119.2(13) . .
O13 N5 O11 120.7(13) . .
O12 N5 O11 119.7(13) . .
N2 C1 C2 121.2(5) . .
C1 C2 C3 119.2(5) . .
C4 C3 C2 119.6(6) . .
C3 C4 C5 119.0(5) . .
N2 C5 C4 120.9(5) . .
N2 C5 C6 115.1(4) . .
C4 C5 C6 123.9(5) . .
N3 C6 C7 120.3(5) . .
N3 C6 C5 114.8(4) . .
C7 C6 C5 124.9(5) . .
C8 C7 C6 119.1(5) . .
C7 C8 C9 119.9(5) . .
C10 C9 C8 119.4(5) . .
N3 C10 C9 121.5(5) . .
N1 C11 O1 123.1(4) . .
N1 C11 C12 121.0(4) . .
O1 C11 C12 115.9(4) . .
C13 C12 C11 108.4(4) . .
C13 C12 C14 110.4(5) . .
C11 C12 C14 108.0(4) . .
C13 C12 C15 109.6(4) . .
C11 C12 C15 111.9(4) . .
C14 C12 C15 108.4(4) . .
O4 C16 O2 123.9(5) . .
O4 C16 C17 120.5(5) . .
O2 C16 C17 115.6(5) . .
O5 C17 O3 122.7(5) . .
O5 C17 C16 122.0(5) . .
O3 C17 C16 115.3(4) . .
C11 N1 H1 114.3 . .
Pt1 N1 H1 114.3 . .
N2 C1 H2 119.4 . .
C2 C1 H2 119.4 . .
C1 C2 H3 120.4 . .
C3 C2 H3 120.4 . .
C4 C3 H4 120.2 . .
C2 C3 H4 120.2 . .
C3 C4 H5 120.5 . .
C5 C4 H5 120.5 . .
C8 C7 H6 120.5 . .
C6 C7 H6 120.5 . .
C7 C8 H7 120.0 . .
C9 C8 H7 120.0 . .
C10 C9 H8 120.3 . .
C8 C9 H8 120.3 . .
N3 C10 H9 119.2 . .
C9 C10 H9 119.2 . .
C12 C13 H10 109.5 . .
C12 C13 H11 109.5 . .
H10 C13 H11 109.5 . .
C12 C13 H12 109.5 . .
H10 C13 H12 109.5 . .
H11 C13 H12 109.5 . .
C12 C14 H13 109.5 . .
C12 C14 H14 109.5 . .
H13 C14 H14 109.5 . .
C12 C14 H15 109.5 . .
H13 C14 H15 109.5 . .
H14 C14 H15 109.5 . .
C12 C15 H16 109.5 . .
C12 C15 H17 109.5 . .
H16 C15 H17 109.5 . .
C12 C15 H18 109.5 . .
H16 C15 H18 109.5 . .
H17 C15 H18 109.5 . .

loop_
_geom_bond_atom_site_label_1
_geom_bond_atom_site_label_2
_geom_bond_distance
_geom_bond_site_symmetry_2
Pt1 N1 1.993(4) .
Pt1 N3 2.010(4) .
Pt1 N2 2.020(4) .
Pt1 O1 2.037(3) 2_755
Pt1 Pt1 2.7937(7) 2_755
Pt1 Pt2 2.9040(6) .
Pt2 O3 1.997(3) .
Pt2 O3 1.997(3) 3_775
Pt2 O2 2.007(3) .
Pt2 O2 2.007(3) 3_775
Pt2 Pt1 2.9040(6) 3_775
O1 C11 1.297(5) .
O1 Pt1 2.037(3) 2_755
O2 C16 1.298(6) .
O3 C17 1.305(6) .
O4 C16 1.215(6) .
O5 C17 1.217(6) .
O9 N4 1.201(10) .
O10 N4 1.181(6) .
O11 N5 1.218(10) .
O11 N5 1.83(4) 3_666
O12 N5 1.207(10) .
O13 N5 1.204(10) .
N1 C11 1.290(6) .
N2 C1 1.329(6) .
N2 C5 1.361(6) .
N3 C10 1.337(6) .
N3 C6 1.366(6) .
N4 O10 1.181(6) 2_655
C1 C2 1.380(7) .
C2 C3 1.388(8) .
C3 C4 1.371(8) .
C4 C5 1.383(7) .
C5 C6 1.464(7) .
C6 C7 1.382(6) .
C7 C8 1.369(7) .
C8 C9 1.378(7) .
C9 C10 1.360(7) .
C11 C12 1.521(6) .
C12 C13 1.517(7) .
C12 C14 1.537(7) .
C12 C15 1.540(6) .
C16 C17 1.535(7) .
N1 H1 0.8600 .
C1 H2 0.9300 .
C2 H3 0.9300 .
C3 H4 0.9300 .
C4 H5 0.9300 .
C7 H6 0.9300 .
C8 H7 0.9300 .
C9 H8 0.9300 .
C10 H9 0.9300 .
C13 H10 0.9600 .
C13 H11 0.9600 .
C13 H12 0.9600 .
C14 H13 0.9600 .
C14 H14 0.9600 .
C14 H15 0.9600 .
C15 H16 0.9600 .
C15 H17 0.9600 .
C15 H18 0.9600 .
O6 O7 2.791(7) .
O7 O8 2.751(6) .
O7 O6 2.907(7) 3_675
O8 O15 2.92(3) .
O8 O10 2.988(15) .
O10 O14 2.898(19) .
O11 O12 2.84(3) 3_666
O11 O6 2.88(2) 2_655
O12 O15 2.60(2) .
O13 O6 2.63(4) 4_566
O13 O12 2.91(4) 3_666
O14 O14 2.60(3) 3_666
O14 O6 2.769(18) 4_566

loop_
_geom_hbond_atom_site_label_D
_geom_hbond_atom_site_label_H
_geom_hbond_atom_site_label_A
_geom_hbond_distance_DH
_geom_hbond_distance_HA
_geom_hbond_distance_DA
_geom_hbond_angle_DHA
_geom_hbond_site_symmetry_A
N1 H1 O3 0.86 2.21 2.872(5) 133.5 .

loop_
_geom_torsion_atom_site_label_1
_geom_torsion_atom_site_label_2
_geom_torsion_atom_site_label_3
_geom_torsion_atom_site_label_4
_geom_torsion
_geom_torsion_site_symmetry_1
_geom_torsion_site_symmetry_2
_geom_torsion_site_symmetry_3
_geom_torsion_site_symmetry_4
N1 Pt1 Pt2 O3 26.76(15) . . . .
N2 Pt1 Pt2 O3 23.46(15) . . . 3_775
O1 Pt1 Pt2 O2 20.71(13) 2_755 . . .
N3 Pt1 Pt2 O2 25.60(15) . . . 3_775
C5 N2 C1 C2 -1.0(8) . . . .
N2 C1 C2 C3 -0.9(9) . . . .
C1 C2 C3 C4 1.6(9) . . . .
C2 C3 C4 C5 -0.5(9) . . . .
C1 N2 C5 C4 2.2(7) . . . .
C1 N2 C5 C6 -174.3(4) . . . .
C3 C4 C5 N2 -1.4(8) . . . .
C3 C4 C5 C6 174.8(5) . . . .
C10 N3 C6 C7 -0.1(7) . . . .
C10 N3 C6 C5 177.6(4) . . . .
N2 C5 C6 N3 4.3(6) . . . .
C4 C5 C6 N3 -172.0(5) . . . .
N2 C5 C6 C7 -178.1(4) . . . .
C4 C5 C6 C7 5.5(8) . . . .
N3 C6 C7 C8 0.0(8) . . . .
C5 C6 C7 C8 -177.4(5) . . . .
C6 C7 C8 C9 -0.5(8) . . . .
C7 C8 C9 C10 1.1(8) . . . .
C6 N3 C10 C9 0.7(7) . . . .
C8 C9 C10 N3 -1.2(8) . . . .
N1 C11 C12 C13 129.6(5) . . . .
O1 C11 C12 C13 -49.4(6) . . . .
N1 C11 C12 C14 -110.8(5) . . . .
O1 C11 C12 C14 70.2(5) . . . .
N1 C11 C12 C15 8.5(7) . . . .
O1 C11 C12 C15 -170.5(4) . . . .
O4 C16 C17 O5 -4.7(8) . . . .
O2 C16 C17 O5 176.0(5) . . . .
O4 C16 C17 O3 173.1(4) . . . .
O2 C16 C17 O3 -6.1(6) . . . .
